data_4340296
loop_
_publ_author_name
'Yang, Ai-Hong'
'Zou, Ji-Yong'
'Wang, Wen-Min'
'Shi, Xue-Ying'
'Gao, Hong-Ling'
'Cui, Jian-Zhong'
'Zhao, Bin'

_publ_section_title
;
 Two Three-Dimensional Lanthanide Frameworks Exhibiting Luminescence
 Increases upon Dehydration and Novel Water Layer Involving in Situ
 Decarboxylation.
;
_journal_issue 14
_journal_name_full 'Inorganic chemistry'
_journal_page_first 7092
_journal_page_last 7100
_journal_paper_doi 10.1021/ic402803s
_journal_volume 53
_journal_year 2014
_chemical_formula_moiety 'C11 H11 N O17 Yb2, 7(H2 O)'
_chemical_formula_sum 'C11 H25 N O24 Yb2'
_chemical_formula_weight 901.40
_chemical_name_systematic
;
 ? 
;
_space_group_crystal_system triclinic
_space_group_IT_number 2
_space_group_name_Hall '-P 1'
_space_group_name_H-M_alt 'P -1'
_symmetry_space_group_name_Hall '-P 1'
_symmetry_space_group_name_H-M 'P -1'
_atom_sites_solution_hydrogens geom
_atom_sites_solution_primary direct
_atom_sites_solution_secondary difmap
_audit_creation_date 2014-03-17
_audit_creation_method
;
  Olex2 1.2
  (compiled Apr 23 2013 17:54:37, GUI svn.r4466)
;
_cell_angle_alpha 85.39(3)
_cell_angle_beta 89.00(3)
_cell_angle_gamma 77.26(3)
_cell_formula_units_Z 2
_cell_length_a 8.6697(17)
_cell_length_b 10.155(2)
_cell_length_c 13.455(3)
_cell_measurement_temperature 293(2)
_cell_volume 1151.7(4)
_computing_molecular_graphics
;
O. V. Dolomanov, L. J. Bourhis, R. J. Gildea, J. A. K. Howard and H. Puschmann,
OLEX2: a complete structure solution, refinement and analysis program.
J. Appl. Cryst. (2009). 42, 339-341.
;
_computing_publication_material
;
O. V. Dolomanov, L. J. Bourhis, R. J. Gildea, J. A. K. Howard and H. Puschmann,
OLEX2: a complete structure solution, refinement and analysis program.
J. Appl. Cryst. (2009). 42, 339-341.
;
_computing_structure_refinement 'SHELXL-97 (Sheldrick, 1997)'
_computing_structure_solution 'SHELXS-97 (Sheldrick, 1990)'
_diffrn_ambient_temperature 293(2)
_diffrn_measured_fraction_theta_full 0.967
_diffrn_measured_fraction_theta_max 0.967
_diffrn_radiation_monochromator graphite
_diffrn_radiation_type MoK\a
_diffrn_radiation_wavelength 0.71073
_diffrn_reflns_av_R_equivalents 0.0226
_diffrn_reflns_av_unetI/netI 0.0439
_diffrn_reflns_limit_h_max 11
_diffrn_reflns_limit_h_min -11
_diffrn_reflns_limit_k_max 13
_diffrn_reflns_limit_k_min -9
_diffrn_reflns_limit_l_max 17
_diffrn_reflns_limit_l_min -14
_diffrn_reflns_number 8446
_diffrn_reflns_theta_full 27.84
_diffrn_reflns_theta_max 27.84
_diffrn_reflns_theta_min 1.52
_diffrn_source 'fine-focus sealed tube'
_exptl_absorpt_coefficient_mu 8.185
_exptl_absorpt_correction_T_max 0.8534
_exptl_absorpt_correction_T_min 0.7354
_exptl_crystal_density_diffrn 2.582
_exptl_crystal_density_method 'not measured'
_exptl_crystal_F_000 848
_exptl_crystal_size_max 0.04
_exptl_crystal_size_mid 0.04
_exptl_crystal_size_min 0.02
_refine_diff_density_max 2.513
_refine_diff_density_min -1.575
_refine_diff_density_rms 0.236
_refine_ls_extinction_coef 0.00150(16)
_refine_ls_extinction_expression Fc^*^=kFc[1+0.001xFc^2^\l^3^/sin(2\q)]^-1/4^
_refine_ls_extinction_method SHELXL
_refine_ls_goodness_of_fit_ref 1.094
_refine_ls_hydrogen_treatment mixed
_refine_ls_matrix_type full
_refine_ls_number_parameters 359
_refine_ls_number_reflns 5303
_refine_ls_number_restraints 37
_refine_ls_restrained_S_all 1.099
_refine_ls_R_factor_all 0.0475
_refine_ls_R_factor_gt 0.0376
_refine_ls_shift/su_max 0.009
_refine_ls_shift/su_mean 0.000
_refine_ls_structure_factor_coef Fsqd
_refine_ls_weighting_details 'calc w=1/[\s^2^(Fo^2^)+(0.0265P)^2^+6.9395P] where P=(Fo^2^+2Fc^2^)/3'
_refine_ls_weighting_scheme calc
_refine_ls_wR_factor_gt 0.0699
_refine_ls_wR_factor_ref 0.0747
_reflns_number_gt 4485
_reflns_number_total 5303
_reflns_threshold_expression >2sigma(I)
_cod_data_source_file ic402803s_si_003.cif
_cod_data_source_block r90917h
_cod_depositor_comments 'Adding full bibliography for 4340295--4340296.cif.'
_cod_database_code 4340296
_olex2_refinement_description
;
1. Fixed Uiso
 At 1.2 times of:
  All C(H) groups, {H16A,H16B} of O16, {H17A,H17B} of O17, {H2A,H14} of O14,
  {H11A,H11B} of O11, {H2B,H2C} of O15, {H18A,H18B} of O24
 At 1.5 times of:
  {H19A,H19B} of O19, {H22A,H22B} of O22, {H23A,H23B} of O23, {H24A,H24B} of O24
2. Restrained distances
 H18B-O18
 0.85 with sigma of 0.02
 H18A-O18
 0.85 with sigma of 0.02
 H18B-H18A
 1.25 with sigma of 0.02
 H22B-O22
 0.85 with sigma of 0.02
 H22A-O22
 0.85 with sigma of 0.02
 H22B-H22A
 1.25 with sigma of 0.02
 H22B-O8
 2.95 with sigma of 0.02
3. Uiso/Uaniso restraints and constraints
Uanis(O20) \\sim Ueq, Uanis(O21) \\sim Ueq, Uanis(O21') \\sim Ueq, Uanis(O20') \\sim Ueq: with sigma of 0.01 and sigma for terminal atoms of 0.02
Uanis(C9) \\sim Ueq: with sigma of 0.005 and sigma for terminal atoms of 0.01
Uanis(O21') = Uanis(O20)
Uanis(O20') = Uanis(O21)
4. Others
 Fixed Sof: O20(0.5) O20'(0.5) O21(0.5) O21'(0.5)
5.a Riding coordinates:
 O11(H11A,H11B), O14(H2A,H14), O15(H2B,H2C), O16(H16A,H16B), O17(H17A,H17B)
5.b Free rotating group:
 O19(H19A,H19B), H22A(H22B), O23(H23A,H23B,O24,H18A,H18B,H24A,H24B)
5.c Aromatic/amide H refined with riding coordinates:
 C4(H4)
;

loop_
_space_group_symop_id
_space_group_symop_operation_xyz
1 'x, y, z'
2 '-x, -y, -z'

loop_
_atom_site_label
_atom_site_type_symbol
_atom_site_fract_x
_atom_site_fract_y
_atom_site_fract_z
_atom_site_U_iso_or_equiv
_atom_site_adp_type
_atom_site_occupancy
_atom_site_symmetry_multiplicity
_atom_site_calc_flag
_atom_site_refinement_flags
_atom_site_disorder_assembly
_atom_site_disorder_group
Yb1 Yb 0.08102(3) 0.19330(3) 0.502635(19) 0.00951(9) Uani 1 1 d . . .
Yb2 Yb 0.46699(3) 0.23244(3) -0.077158(19) 0.01133(9) Uani 1 1 d . . .
O1 O 0.0632(5) 0.1382(5) 0.3358(3) 0.0131(9) Uani 1 1 d . . .
O2 O 0.1699(6) 0.0933(7) 0.1874(4) 0.0361(15) Uani 1 1 d . . .
O3 O 0.4615(6) 0.1859(5) 0.0901(3) 0.0186(10) Uani 1 1 d . . .
O4 O 0.5381(6) -0.0336(5) 0.1345(4) 0.0197(11) Uani 1 1 d . . .
O5 O 0.8412(5) 0.0373(4) 0.4925(3) 0.0129(9) Uani 1 1 d . . .
O6 O 0.8074(5) 0.2576(4) 0.4602(3) 0.0132(9) Uani 1 1 d . . .
O7 O 0.5607(5) 0.1907(5) 0.6139(3) 0.0189(10) Uani 1 1 d . . .
O8 O 0.2982(5) 0.2071(5) 0.5988(3) 0.0127(9) Uani 1 1 d D . .
O9 O -0.0066(5) 0.3794(5) 0.5968(3) 0.0157(10) Uani 1 1 d . . .
O10 O -0.0597(5) 0.6044(4) 0.5958(3) 0.0141(9) Uani 1 1 d . . .
O11 O 0.0142(6) 0.1162(5) 0.6582(3) 0.0174(10) Uani 1 1 d . . .
H11A H -0.0221 0.1719 0.7012 0.021 Uiso 1 1 d R . .
H11B H 0.0258 0.0316 0.6730 0.021 Uiso 1 1 d R . .
O12 O 0.3336(6) 0.4494(5) -0.0424(4) 0.0181(10) Uani 1 1 d . . .
O13 O 0.3546(6) 0.6399(5) 0.0248(4) 0.0173(10) Uani 1 1 d . . .
O14 O 0.2109(6) 0.2020(5) -0.0321(4) 0.0229(11) Uani 1 1 d . . .
H2A H 0.2001 0.2100 0.0302 0.028 Uiso 1 1 d R . .
H14 H 0.1859 0.1285 -0.0442 0.028 Uiso 1 1 d R . .
O15 O 0.2911(5) 0.3150(5) -0.2117(3) 0.0158(10) Uani 1 1 d . . .
H2B H 0.2176 0.2715 -0.2080 0.019 Uiso 1 1 d R . .
H2C H 0.3409 0.2977 -0.2658 0.019 Uiso 1 1 d R . .
O16 O 0.6217(6) 0.2673(5) -0.2120(4) 0.0216(11) Uani 1 1 d . . .
H16A H 0.6436 0.3444 -0.2253 0.026 Uiso 1 1 d R . .
H16B H 0.6573 0.2031 -0.2488 0.026 Uiso 1 1 d R . .
O17 O 0.7198(6) 0.0930(5) -0.0437(4) 0.0273(12) Uani 1 1 d . . .
H17A H 0.7890 0.1230 -0.0139 0.033 Uiso 1 1 d R . .
H17B H 0.7415 0.0126 -0.0617 0.033 Uiso 1 1 d R . .
N1 N 0.3281(6) 0.1622(5) 0.4103(4) 0.0099(10) Uani 1 1 d . . .
C1 C 0.1770(7) 0.1227(6) 0.2735(5) 0.0131(13) Uani 1 1 d . . .
C2 C 0.3331(7) 0.1363(6) 0.3144(4) 0.0080(11) Uani 1 1 d . . .
C3 C 0.4740(7) 0.1173(6) 0.2604(4) 0.0079(11) Uani 1 1 d . . .
C4 C 0.6138(7) 0.1236(6) 0.3093(4) 0.0100(12) Uani 1 1 d . . .
H4 H 0.7098 0.1103 0.2755 0.012 Uiso 1 1 calc R . .
C5 C 0.6058(7) 0.1501(6) 0.4093(5) 0.0122(13) Uani 1 1 d . . .
C6 C 0.4604(7) 0.1692(6) 0.4571(4) 0.0087(12) Uani 1 1 d . . .
C7 C 0.4384(7) 0.1916(6) 0.5667(5) 0.0100(12) Uani 1 1 d . . .
C8 C 0.4890(7) 0.0881(6) 0.1528(4) 0.0106(12) Uani 1 1 d . . .
C9 C 0.7596(7) 0.1492(6) 0.4597(4) 0.0108(12) Uani 1 1 d U . .
C10 C -0.0179(7) 0.4937(6) 0.5563(5) 0.0112(13) Uani 1 1 d . . .
C11 C 0.4107(8) 0.5255(7) -0.0045(5) 0.0143(13) Uani 1 1 d . . .
O18 O 0.1267(8) 0.4693(7) 0.2033(5) 0.0479(17) Uani 1 1 d D . .
O19 O 0.7540(7) 0.4066(6) 0.2597(4) 0.0294(13) Uani 1 1 d G . .
H19A H 0.7872 0.3536 0.3107 0.044 Uiso 1 1 d G . .
H19B H 0.8322 0.4266 0.2277 0.044 Uiso 1 1 d G . .
O20 O 0.8545(19) 0.205(2) 0.1286(12) 0.072(4) Uani 0.50 1 d PU A 1
O20' O -0.043(2) 0.331(2) 0.0912(15) 0.092(5) Uani 0.50 1 d PU B 2
O21 O -0.004(2) 0.434(2) 0.0344(14) 0.092(5) Uani 0.50 1 d PU . 3
O21' O 0.8738(19) 0.086(2) 0.1207(11) 0.072(4) Uani 0.50 1 d PU C 4
O22 O 0.3631(9) 0.4972(6) 0.4626(6) 0.0498(18) Uani 1 1 d D . .
H22A H 0.3157 0.5780 0.4747 0.075 Uiso 1 1 d GD . .
H22B H 0.3967 0.4568 0.5194 0.075 Uiso 1 1 d GD . .
O23 O 0.4236(8) 0.4644(5) 0.2663(6) 0.0545(19) Uani 1 1 d G . .
H23A H 0.5209 0.4428 0.2507 0.082 Uiso 1 1 d G . .
H23B H 0.4151 0.4754 0.3282 0.082 Uiso 1 1 d G . .
O24 O 0.0391(6) -0.2439(5) 0.1665(4) 0.0285(13) Uani 1 1 d G . .
H18A H 0.2269 0.4629 0.2016 0.034 Uiso 1 1 d GD . .
H18B H 0.1189 0.4814 0.2654 0.034 Uiso 1 1 d GD . .
H24A H 0.1173 -0.2111 0.1461 0.043 Uiso 1 1 d G . .
H24B H 0.0721 -0.3257 0.1891 0.043 Uiso 1 1 d G . .

loop_
_atom_site_aniso_label
_atom_site_aniso_U_11
_atom_site_aniso_U_22
_atom_site_aniso_U_33
_atom_site_aniso_U_23
_atom_site_aniso_U_13
_atom_site_aniso_U_12
Yb1 0.00876(14) 0.01065(15) 0.00832(14) -0.00134(10) -0.00014(9) -0.00019(10)
Yb2 0.01623(15) 0.01102(15) 0.00666(14) -0.00179(10) -0.00107(10) -0.00235(11)
O1 0.010(2) 0.018(2) 0.013(2) -0.0010(19) 0.0017(17) -0.0065(18)
O2 0.015(3) 0.079(5) 0.019(3) -0.027(3) 0.001(2) -0.012(3)
O3 0.025(3) 0.020(3) 0.010(2) 0.003(2) -0.0028(19) -0.005(2)
O4 0.031(3) 0.015(2) 0.015(2) -0.007(2) 0.006(2) -0.009(2)
O5 0.012(2) 0.013(2) 0.012(2) -0.0025(18) -0.0025(17) 0.0021(18)
O6 0.012(2) 0.014(2) 0.015(2) -0.0029(19) -0.0025(17) -0.0048(18)
O7 0.012(2) 0.035(3) 0.010(2) -0.004(2) -0.0025(18) -0.005(2)
O8 0.009(2) 0.022(3) 0.008(2) -0.0048(18) -0.0008(16) -0.0038(18)
O9 0.020(2) 0.016(3) 0.011(2) -0.0009(19) 0.0021(18) -0.0033(19)
O10 0.020(2) 0.012(2) 0.009(2) -0.0005(18) 0.0048(18) -0.0028(19)
O11 0.025(3) 0.012(2) 0.016(2) -0.0033(19) 0.006(2) -0.007(2)
O12 0.022(3) 0.015(2) 0.018(2) -0.005(2) -0.006(2) -0.005(2)
O13 0.018(2) 0.015(2) 0.018(2) -0.004(2) -0.0003(19) -0.0019(19)
O14 0.024(3) 0.024(3) 0.019(3) 0.002(2) 0.005(2) -0.004(2)
O15 0.015(2) 0.022(3) 0.010(2) -0.0059(19) -0.0045(18) -0.0023(19)
O16 0.022(3) 0.029(3) 0.017(3) -0.007(2) 0.002(2) -0.013(2)
O17 0.030(3) 0.020(3) 0.028(3) -0.011(2) -0.011(2) 0.008(2)
N1 0.011(3) 0.008(3) 0.011(3) 0.000(2) -0.002(2) -0.003(2)
C1 0.013(3) 0.009(3) 0.018(3) -0.002(3) -0.003(2) -0.004(2)
C2 0.009(3) 0.008(3) 0.007(3) -0.002(2) 0.000(2) -0.002(2)
C3 0.009(3) 0.008(3) 0.007(3) 0.002(2) -0.002(2) -0.003(2)
C4 0.010(3) 0.013(3) 0.006(3) -0.002(2) -0.002(2) 0.002(2)
C5 0.013(3) 0.012(3) 0.012(3) -0.002(2) 0.001(2) -0.004(2)
C6 0.009(3) 0.006(3) 0.009(3) 0.000(2) -0.001(2) 0.001(2)
C7 0.011(3) 0.007(3) 0.011(3) 0.000(2) -0.004(2) 0.002(2)
C8 0.010(3) 0.016(3) 0.007(3) -0.004(2) -0.002(2) -0.003(2)
C9 0.011(3) 0.015(3) 0.004(2) -0.002(2) 0.001(2) 0.002(2)
C10 0.008(3) 0.012(3) 0.012(3) -0.001(3) -0.002(2) 0.000(2)
C11 0.022(4) 0.013(3) 0.008(3) 0.002(3) -0.001(3) -0.004(3)
O18 0.044(4) 0.059(4) 0.037(4) -0.006(3) 0.012(3) -0.005(3)
O19 0.037(3) 0.025(3) 0.023(3) 0.007(2) -0.006(2) -0.004(3)
O20 0.047(6) 0.124(10) 0.038(5) -0.013(7) -0.005(5) -0.006(8)
O20' 0.079(8) 0.103(10) 0.076(9) -0.036(7) -0.011(7) 0.029(8)
O21 0.079(8) 0.103(10) 0.076(9) -0.036(7) -0.011(7) 0.029(8)
O21' 0.047(6) 0.124(10) 0.038(5) -0.013(7) -0.005(5) -0.006(8)
O22 0.054(4) 0.026(3) 0.066(5) -0.005(3) 0.004(4) -0.001(3)
O23 0.046(4) 0.041(4) 0.076(5) -0.002(4) 0.016(4) -0.010(3)
O24 0.021(3) 0.042(3) 0.026(3) -0.006(3) 0.003(2) -0.014(2)

loop_
_atom_type_symbol
_atom_type_description
_atom_type_scat_dispersion_real
_atom_type_scat_dispersion_imag
_atom_type_scat_source
C C 0.0033 0.0016 'International Tables Vol C Tables 4.2.6.8 and 6.1.1.4'
H H 0.0000 0.0000 'International Tables Vol C Tables 4.2.6.8 and 6.1.1.4'
N N 0.0061 0.0033 'International Tables Vol C Tables 4.2.6.8 and 6.1.1.4'
O O 0.0106 0.0060 'International Tables Vol C Tables 4.2.6.8 and 6.1.1.4'
Yb Yb -0.3850 5.5486 'International Tables Vol C Tables 4.2.6.8 and 6.1.1.4'

loop_
_geom_angle_atom_site_label_1
_geom_angle_atom_site_label_2
_geom_angle_atom_site_label_3
_geom_angle
_geom_angle_site_symmetry_1
_geom_angle_site_symmetry_3
O1 Yb1 O5 71.29(14) . 1_455
O1 Yb1 O6 74.04(15) . 1_455
O1 Yb1 N1 65.26(16) . .
O1 Yb1 C9 68.89(15) . 1_455
O1 Yb1 C10 120.37(16) . .
O1 Yb1 C10 93.58(16) . 2_566
O5 Yb1 O1 74.54(16) 2_656 .
O5 Yb1 O5 61.51(17) 2_656 1_455
O5 Yb1 O6 108.67(15) 2_656 1_455
O5 Yb1 O8 91.60(16) 2_656 .
O5 Yb1 O9 145.29(16) 2_656 .
O5 Yb1 O10 145.43(16) 2_656 2_566
O5 Yb1 O11 74.57(16) 2_656 .
O5 Yb1 N1 77.84(17) 2_656 .
O5 Yb1 C9 84.97(17) 2_656 1_455
O5 Yb1 C9 24.46(15) 1_455 1_455
O5 Yb1 C10 123.11(14) 1_455 2_566
O5 Yb1 C10 165.51(16) 2_656 2_566
O5 Yb1 C10 119.19(14) 1_455 .
O5 Yb1 C10 164.99(16) 2_656 .
O6 Yb1 O5 48.15(14) 1_455 1_455
O6 Yb1 N1 135.43(16) 1_455 .
O6 Yb1 C9 23.85(16) 1_455 1_455
O6 Yb1 C10 76.22(15) 1_455 .
O6 Yb1 C10 75.02(16) 1_455 2_566
O8 Yb1 O1 131.45(15) . .
O8 Yb1 O5 141.02(14) . 1_455
O8 Yb1 O6 152.06(15) . 1_455
O8 Yb1 O9 74.41(16) . .
O8 Yb1 N1 66.38(16) . .
O8 Yb1 C9 157.52(16) . 1_455
O8 Yb1 C10 79.60(16) . .
O8 Yb1 C10 90.20(16) . 2_566
O9 Yb1 O1 138.02(16) . .
O9 Yb1 O5 110.93(14) . 1_455
O9 Yb1 O6 78.09(16) . 1_455
O9 Yb1 N1 121.98(17) . .
O9 Yb1 C9 96.03(16) . 1_455
O9 Yb1 C10 48.64(16) . 2_566
O9 Yb1 C10 20.14(16) . .
O10 Yb1 O1 74.17(15) 2_566 .
O10 Yb1 O5 120.10(14) 2_566 1_455
O10 Yb1 O6 76.14(16) 2_566 1_455
O10 Yb1 O8 98.20(16) 2_566 .
O10 Yb1 O9 69.05(16) 2_566 .
O10 Yb1 N1 76.02(17) 2_566 .
O10 Yb1 C9 97.14(17) 2_566 1_455
O10 Yb1 C10 48.95(15) 2_566 .
O10 Yb1 C10 20.43(16) 2_566 2_566
O11 Yb1 O1 137.68(16) . .
O11 Yb1 O5 68.81(15) . 1_455
O11 Yb1 O6 89.37(17) . 1_455
O11 Yb1 O8 77.43(16) . .
O11 Yb1 O9 71.46(16) . .
O11 Yb1 O10 139.91(16) . 2_566
O11 Yb1 N1 133.28(17) . .
O11 Yb1 C9 80.24(17) . 1_455
O11 Yb1 C10 91.55(17) . .
O11 Yb1 C10 119.82(16) . 2_566
N1 Yb1 O5 126.59(15) . 1_455
N1 Yb1 C9 133.78(16) . 1_455
N1 Yb1 C10 89.74(17) . 2_566
N1 Yb1 C10 109.04(17) . .
C9 Yb1 C10 98.65(17) 1_455 2_566
C9 Yb1 C10 98.49(16) 1_455 .
C10 Yb1 C10 28.5(2) . 2_566
O3 Yb2 O12 84.56(17) . .
O3 Yb2 O13 79.37(17) . 2_665
O3 Yb2 O14 71.73(18) . .
O3 Yb2 H2A 55.5 . .
O3 Yb2 O15 139.72(17) . .
O3 Yb2 H2B 127.2 . .
O3 Yb2 H2C 155.9 . .
O3 Yb2 O16 145.51(17) . .
O3 Yb2 O17 77.27(18) . .
O3 Yb2 C11 77.34(17) . 2_665
O3 Yb2 C11 79.32(17) . .
O4 Yb2 O3 102.49(18) 2_655 .
O4 Yb2 O12 149.22(18) 2_655 .
O4 Yb2 O13 141.61(17) 2_655 2_665
O4 Yb2 O14 76.90(18) 2_655 .
O4 Yb2 H2A 87.3 2_655 .
O4 Yb2 O15 82.31(17) 2_655 .
O4 Yb2 H2B 71.9 2_655 .
O4 Yb2 H2C 75.5 2_655 .
O4 Yb2 O16 86.86(18) 2_655 .
O4 Yb2 O17 74.13(18) 2_655 .
O4 Yb2 C11 161.97(18) 2_655 2_665
O4 Yb2 C11 170.00(18) 2_655 .
O12 Yb2 O13 68.93(16) . 2_665
O12 Yb2 O14 77.07(17) . .
O12 Yb2 H2A 72.0 . .
O12 Yb2 O15 73.74(16) . .
O12 Yb2 H2B 80.0 . .
O12 Yb2 H2C 85.9 . .
O12 Yb2 O17 136.36(17) . .
O12 Yb2 C11 20.78(17) . .
O12 Yb2 C11 48.70(16) . 2_665
O13 Yb2 H2A 121.9 2_665 .
O13 Yb2 H2B 137.1 2_665 .
O13 Yb2 H2C 117.4 2_665 .
O13 Yb2 C11 20.36(16) 2_665 2_665
O13 Yb2 C11 48.32(16) 2_665 .
O14 Yb2 O13 136.97(17) . 2_665
O14 Yb2 H2A 17.2 . .
O14 Yb2 H2B 55.7 . .
O14 Yb2 H2C 84.6 . .
O14 Yb2 C11 119.26(17) . 2_665
O14 Yb2 C11 94.55(18) . .
H2A Yb2 H2B 71.7 . .
H2A Yb2 H2C 100.4 . .
O15 Yb2 O13 121.15(16) . 2_665
O15 Yb2 O14 70.57(17) . .
O15 Yb2 H2A 85.2 . .
O15 Yb2 H2B 17.1 . .
O15 Yb2 H2C 17.1 . .
O15 Yb2 C11 89.99(16) . .
O15 Yb2 C11 109.72(16) . 2_665
H2B Yb2 H2C 28.8 . .
O16 Yb2 O12 104.32(18) . .
O16 Yb2 O13 73.32(17) . 2_665
O16 Yb2 O14 142.51(17) . .
O16 Yb2 H2A 159.0 . .
O16 Yb2 O15 73.95(17) . .
O16 Yb2 H2B 87.2 . .
O16 Yb2 H2C 58.5 . .
O16 Yb2 O17 73.52(19) . .
O16 Yb2 C11 97.18(18) . .
O16 Yb2 C11 83.85(17) . 2_665
O17 Yb2 O13 68.89(17) . 2_665
O17 Yb2 O14 131.20(19) . .
O17 Yb2 H2A 123.9 . .
O17 Yb2 O15 140.50(17) . .
O17 Yb2 H2B 141.6 . .
O17 Yb2 H2C 123.7 . .
O17 Yb2 C11 88.40(17) . 2_665
O17 Yb2 C11 115.77(17) . .
C11 Yb2 H2A 85.7 . .
C11 Yb2 H2A 106.6 2_665 .
C11 Yb2 H2B 122.8 2_665 .
C11 Yb2 H2B 99.1 . .
C11 Yb2 H2C 112.0 2_665 .
C11 Yb2 H2C 98.7 . .
C11 Yb2 C11 28.0(2) . 2_665
C1 O1 Yb1 124.9(4) . .
C8 O3 Yb2 139.9(4) . .
C8 O4 Yb2 158.1(4) . 2_655
Yb1 O5 Yb1 118.49(17) 2_656 1_655
C9 O5 Yb1 82.3(4) . 1_655
C9 O5 Yb1 153.2(4) . 2_656
C9 O6 Yb1 106.2(4) . 1_655
C7 O8 Yb1 124.4(4) . .
C10 O9 Yb1 118.8(4) . .
C10 O10 Yb1 119.4(4) . 2_566
Yb1 O11 H11A 120.1 . .
Yb1 O11 H11B 119.9 . .
H11A O11 H11B 120.0 . .
C11 O12 Yb2 118.5(4) . .
C11 O13 Yb2 118.2(4) . 2_665
Yb2 O14 H2A 107.5 . .
Yb2 O14 H14 118.6 . .
H2A O14 H14 107.6 . .
Yb2 O15 H2B 108.3 . .
Yb2 O15 H2C 108.3 . .
H2B O15 H2C 107.5 . .
Yb2 O16 H16A 120.1 . .
Yb2 O16 H16B 120.0 . .
H16A O16 H16B 120.0 . .
Yb2 O17 H17A 120.2 . .
Yb2 O17 H17B 119.8 . .
H17A O17 H17B 120.0 . .
C2 N1 Yb1 120.8(4) . .
C2 N1 C6 120.0(5) . .
C6 N1 Yb1 119.2(4) . .
O1 C1 C2 114.9(5) . .
O2 C1 O1 125.6(6) . .
O2 C1 C2 119.4(6) . .
N1 C2 C1 114.1(5) . .
N1 C2 C3 121.6(5) . .
C3 C2 C1 124.2(5) . .
C2 C3 C4 118.6(5) . .
C2 C3 C8 124.7(5) . .
C4 C3 C8 116.6(5) . .
C3 C4 H4 120.6 . .
C5 C4 C3 118.7(6) . .
C5 C4 H4 120.6 . .
C4 C5 C9 116.7(5) . .
C6 C5 C4 118.9(6) . .
C6 C5 C9 124.4(6) . .
N1 C6 C5 122.1(6) . .
N1 C6 C7 114.2(5) . .
C5 C6 C7 123.6(5) . .
O7 C7 O8 128.3(6) . .
O7 C7 C6 115.9(5) . .
O8 C7 C6 115.8(5) . .
O3 C8 O4 125.7(6) . .
O3 C8 C3 117.3(5) . .
O4 C8 C3 116.9(6) . .
O5 C9 Yb1 73.2(3) . 1_655
O5 C9 O6 122.4(6) . .
O5 C9 C5 117.7(6) . .
O6 C9 Yb1 49.9(3) . 1_655
O6 C9 C5 119.6(5) . .
C5 C9 Yb1 162.9(4) . 1_655
Yb1 C10 Yb1 151.5(2) . 2_566
O9 C10 Yb1 167.4(4) . 2_566
O9 C10 Yb1 41.0(3) . .
O9 C10 O10 127.4(6) . .
O9 C10 C10 117.4(7) . 2_566
O10 C10 Yb1 40.2(3) . 2_566
O10 C10 Yb1 168.3(5) . .
O10 C10 C10 115.2(7) . 2_566
C10 C10 Yb1 75.0(5) 2_566 2_566
C10 C10 Yb1 76.5(4) 2_566 .
Yb2 C11 Yb2 152.0(2) . 2_665
O12 C11 Yb2 40.7(3) . .
O12 C11 Yb2 166.8(5) . 2_665
O12 C11 C11 117.3(7) . 2_665
O13 C11 Yb2 166.3(5) . .
O13 C11 Yb2 41.4(3) . 2_665
O13 C11 O12 126.2(6) . .
O13 C11 C11 116.5(7) . 2_665
C11 C11 Yb2 75.2(5) 2_665 2_665
C11 C11 Yb2 76.8(5) 2_665 .
H18A O18 H18B 94.2 . .
H19A O19 H19B 109.5 . .
H22A O22 H22B 105.8 . .
H23A O23 H23B 109.5 . .
H24A O24 H24B 109.5 . .

loop_
_geom_bond_atom_site_label_1
_geom_bond_atom_site_label_2
_geom_bond_distance
_geom_bond_site_symmetry_2
Yb1 O1 2.373(4) .
Yb1 O5 2.890(5) 1_455
Yb1 O5 2.285(4) 2_656
Yb1 O6 2.384(4) 1_455
Yb1 O8 2.339(4) .
Yb1 O9 2.339(5) .
Yb1 O10 2.326(5) 2_566
Yb1 O11 2.286(5) .
Yb1 N1 2.429(5) .
Yb1 C9 2.992(6) 1_455
Yb1 C10 3.142(6) 2_566
Yb1 C10 3.122(6) .
Yb2 O3 2.264(5) .
Yb2 O4 2.228(5) 2_655
Yb2 O12 2.331(5) .
Yb2 O13 2.374(5) 2_665
Yb2 O14 2.370(5) .
Yb2 H2A 2.7481 .
Yb2 O15 2.365(4) .
Yb2 H2B 2.7522 .
Yb2 H2C 2.7535 .
Yb2 O16 2.288(5) .
Yb2 O17 2.361(5) .
Yb2 C11 3.140(6) .
Yb2 C11 3.162(7) 2_665
O1 C1 1.275(8) .
O2 C1 1.224(8) .
O3 C8 1.234(8) .
O4 Yb2 2.228(5) 2_655
O4 C8 1.258(8) .
O5 Yb1 2.285(4) 2_656
O5 Yb1 2.890(5) 1_655
O5 C9 1.250(8) .
O6 Yb1 2.384(4) 1_655
O6 C9 1.260(8) .
O7 C7 1.244(7) .
O8 C7 1.265(7) .
O9 C10 1.227(8) .
O10 Yb1 2.326(5) 2_566
O10 C10 1.259(7) .
O11 H11A 0.8499 .
O11 H11B 0.8500 .
O12 C11 1.268(8) .
O13 Yb2 2.374(5) 2_665
O13 C11 1.248(8) .
O14 H2A 0.8502 .
O14 H14 0.8498 .
O15 H2B 0.8500 .
O15 H2C 0.8505 .
O16 H16A 0.8497 .
O16 H16B 0.8503 .
O17 H17A 0.8500 .
O17 H17B 0.8501 .
N1 C2 1.335(7) .
N1 C6 1.336(8) .
C1 C2 1.508(8) .
C2 C3 1.395(8) .
C3 C4 1.405(8) .
C3 C8 1.499(8) .
C4 H4 0.9300 .
C4 C5 1.391(8) .
C5 C6 1.387(8) .
C5 C9 1.504(8) .
C6 C7 1.512(8) .
C9 Yb1 2.992(6) 1_655
C10 Yb1 3.142(6) 2_566
C10 C10 1.543(12) 2_566
C11 Yb2 3.162(7) 2_665
C11 C11 1.524(13) 2_665
O18 H18A 0.8567 .
O18 H18B 0.8546 .
O19 H19A 0.8498 .
O19 H19B 0.8504 .
O21 O21 1.57(4) 2_565
O22 H22A 0.86(2) .
O22 H22B 0.8622 .
O23 H23A 0.8502 .
O23 H23B 0.8497 .
O24 H24A 0.8503 .
O24 H24B 0.8500 .

loop_
_geom_torsion_atom_site_label_1
_geom_torsion_atom_site_label_2
_geom_torsion_atom_site_label_3
_geom_torsion_atom_site_label_4
_geom_torsion
_geom_torsion_site_symmetry_1
_geom_torsion_site_symmetry_4
Yb1 O1 C1 O2 179.4(6) . .
Yb1 O1 C1 C2 2.4(8) . .
Yb1 O5 C9 Yb1 -143.3(9) 2_656 1_655
Yb1 O5 C9 O6 -8.5(5) 1_655 .
Yb1 O5 C9 O6 -151.7(7) 2_656 .
Yb1 O5 C9 C5 22.4(12) 2_656 .
Yb1 O5 C9 C5 165.7(5) 1_655 .
Yb1 O6 C9 O5 10.6(7) 1_655 .
Yb1 O6 C9 C5 -163.4(4) 1_655 .
Yb1 O8 C7 O7 -176.1(5) . .
Yb1 O8 C7 C6 2.9(7) . .
Yb1 O9 C10 Yb1 173.1(18) . 2_566
Yb1 O9 C10 O10 -178.5(5) . .
Yb1 O9 C10 C10 3.5(9) . 2_566
Yb1 O10 C10 Yb1 177.8(19) 2_566 .
Yb1 O10 C10 O9 -177.2(5) 2_566 .
Yb1 O10 C10 C10 1.0(9) 2_566 2_566
Yb1 N1 C2 C1 -2.7(7) . .
Yb1 N1 C2 C3 -179.6(4) . .
Yb1 N1 C6 C5 178.9(5) . .
Yb1 N1 C6 C7 2.1(7) . .
Yb2 O3 C8 O4 0.9(11) . .
Yb2 O3 C8 C3 176.2(4) . .
Yb2 O4 C8 O3 -67.6(14) 2_655 .
Yb2 O4 C8 C3 117.0(11) 2_655 .
Yb2 O12 C11 Yb2 167.3(18) . 2_665
Yb2 O12 C11 O13 -174.5(5) . .
Yb2 O12 C11 C11 6.7(9) . 2_665
Yb2 O13 C11 Yb2 170.9(17) 2_665 .
Yb2 O13 C11 O12 -173.9(5) 2_665 .
Yb2 O13 C11 C11 4.9(9) 2_665 2_665
O1 Yb1 O8 C7 4.0(6) . .
O1 Yb1 O9 C10 -33.3(5) . .
O1 Yb1 N1 C2 2.7(4) . .
O1 Yb1 N1 C6 -176.2(5) . .
O1 Yb1 C10 Yb1 -22.1(5) . 2_566
O1 Yb1 C10 O9 154.8(4) . .
O1 Yb1 C10 O10 161(2) . .
O1 Yb1 C10 C10 -22.1(5) . 2_566
O1 C1 C2 N1 0.3(8) . .
O1 C1 C2 C3 177.1(6) . .
O2 C1 C2 N1 -176.9(6) . .
O2 C1 C2 C3 -0.1(10) . .
O3 Yb2 O12 C11 74.1(5) . .
O3 Yb2 C11 Yb2 83.1(5) . 2_665
O3 Yb2 C11 O12 -103.0(5) . .
O3 Yb2 C11 O13 -84.0(19) . .
O3 Yb2 C11 C11 83.1(5) . 2_665
O4 Yb2 O3 C8 19.9(7) 2_655 .
O4 Yb2 O12 C11 179.5(4) 2_655 .
O4 Yb2 C11 Yb2 -175.5(7) 2_655 2_665
O4 Yb2 C11 O12 -1.6(13) 2_655 .
O4 Yb2 C11 O13 17(3) 2_655 .
O4 Yb2 C11 C11 -175.5(7) 2_655 2_665
O5 Yb1 O1 C1 -150.9(5) 1_455 .
O5 Yb1 O1 C1 -86.3(5) 2_656 .
O5 Yb1 O8 C7 118.3(5) 1_455 .
O5 Yb1 O8 C7 74.7(5) 2_656 .
O5 Yb1 O9 C10 -118.3(4) 1_455 .
O5 Yb1 O9 C10 171.9(4) 2_656 .
O5 Yb1 N1 C2 81.2(5) 2_656 .
O5 Yb1 N1 C2 41.3(5) 1_455 .
O5 Yb1 N1 C6 -137.7(4) 1_455 .
O5 Yb1 N1 C6 -97.8(5) 2_656 .
O5 Yb1 C10 Yb1 -106.4(4) 1_455 2_566
O5 Yb1 C10 Yb1 165.1(4) 2_656 2_566
O5 Yb1 C10 O9 -18.0(9) 2_656 .
O5 Yb1 C10 O9 70.4(5) 1_455 .
O5 Yb1 C10 O10 -12(3) 2_656 .
O5 Yb1 C10 O10 77(2) 1_455 .
O5 Yb1 C10 C10 165.1(4) 2_656 2_566
O5 Yb1 C10 C10 -106.4(4) 1_455 2_566
O6 Yb1 O1 C1 158.6(5) 1_455 .
O6 Yb1 O8 C7 -147.9(4) 1_455 .
O6 Yb1 O9 C10 -82.4(5) 1_455 .
O6 Yb1 N1 C2 -23.2(6) 1_455 .
O6 Yb1 N1 C6 157.8(4) 1_455 .
O6 Yb1 C10 Yb1 -83.9(4) 1_455 2_566
O6 Yb1 C10 O9 92.9(5) 1_455 .
O6 Yb1 C10 O10 99(2) 1_455 .
O6 Yb1 C10 C10 -83.9(4) 1_455 2_566
O8 Yb1 O1 C1 -8.1(6) . .
O8 Yb1 O9 C10 102.5(5) . .
O8 Yb1 N1 C2 178.4(5) . .
O8 Yb1 N1 C6 -0.6(4) . .
O8 Yb1 C10 Yb1 110.2(5) . 2_566
O8 Yb1 C10 O9 -72.9(5) . .
O8 Yb1 C10 O10 -67(2) . .
O8 Yb1 C10 C10 110.2(5) . 2_566
O9 Yb1 O1 C1 108.3(5) . .
O9 Yb1 O8 C7 -137.6(5) . .
O9 Yb1 N1 C2 -129.9(4) . .
O9 Yb1 N1 C6 51.1(5) . .
O9 Yb1 C10 Yb1 -176.8(8) . 2_566
O9 Yb1 C10 O10 6(2) . .
O9 Yb1 C10 C10 -176.8(8) . 2_566
O10 Yb1 O1 C1 78.9(5) 2_566 .
O10 Yb1 O8 C7 -72.1(5) 2_566 .
O10 Yb1 O9 C10 -2.9(4) 2_566 .
O10 Yb1 N1 C2 -76.0(5) 2_566 .
O10 Yb1 N1 C6 105.0(5) 2_566 .
O10 Yb1 C10 Yb1 -0.4(4) 2_566 2_566
O10 Yb1 C10 O9 176.4(5) 2_566 .
O10 Yb1 C10 O10 -178(2) 2_566 .
O10 Yb1 C10 C10 -0.4(4) 2_566 2_566
O11 Yb1 O1 C1 -130.7(5) . .
O11 Yb1 O8 C7 148.5(5) . .
O11 Yb1 O9 C10 -175.8(5) . .
O11 Yb1 N1 C2 135.9(4) . .
O11 Yb1 N1 C6 -43.1(5) . .
O11 Yb1 C10 Yb1 -172.9(4) . 2_566
O11 Yb1 C10 O9 4.0(5) . .
O11 Yb1 C10 O10 10(2) . .
O11 Yb1 C10 C10 -172.9(4) . 2_566
O12 Yb2 O3 C8 169.5(7) . .
O12 Yb2 C11 Yb2 -173.9(9) . 2_665
O12 Yb2 C11 O13 19.0(17) . .
O12 Yb2 C11 C11 -173.9(9) . 2_665
O13 Yb2 O3 C8 -120.9(7) 2_665 .
O13 Yb2 O12 C11 -6.6(5) 2_665 .
O13 Yb2 C11 Yb2 -2.1(4) 2_665 2_665
O13 Yb2 C11 O12 171.8(6) 2_665 .
O13 Yb2 C11 O13 -169(2) 2_665 .
O13 Yb2 C11 C11 -2.1(4) 2_665 2_665
O14 Yb2 O3 C8 91.4(7) . .
O14 Yb2 O12 C11 146.6(5) . .
O14 Yb2 C11 Yb2 153.5(5) . 2_665
O14 Yb2 C11 O12 -32.6(5) . .
O14 Yb2 C11 O13 -14(2) . .
O14 Yb2 C11 C11 153.5(5) . 2_665
O15 Yb2 O3 C8 112.7(7) . .
O15 Yb2 O12 C11 -140.2(5) . .
O15 Yb2 C11 Yb2 -136.0(5) . 2_665
O15 Yb2 C11 O12 37.9(5) . .
O15 Yb2 C11 O13 56.9(19) . .
O15 Yb2 C11 C11 -136.0(5) . 2_665
O16 Yb2 O3 C8 -83.0(7) . .
O16 Yb2 O12 C11 -72.0(5) . .
O16 Yb2 C11 Yb2 -62.2(5) . 2_665
O16 Yb2 C11 O12 111.7(5) . .
O16 Yb2 C11 O13 130.7(19) . .
O16 Yb2 C11 C11 -62.2(5) . 2_665
O17 Yb2 O3 C8 -50.4(7) . .
O17 Yb2 O12 C11 9.0(6) . .
O17 Yb2 C11 Yb2 13.0(5) . 2_665
O17 Yb2 C11 O12 -173.1(5) . .
O17 Yb2 C11 O13 -154.2(19) . .
O17 Yb2 C11 C11 13.0(5) . 2_665
N1 Yb1 O1 C1 -2.8(5) . .
N1 Yb1 O8 C7 -1.3(5) . .
N1 Yb1 O9 C10 54.2(5) . .
N1 Yb1 C10 Yb1 49.8(5) . 2_566
N1 Yb1 C10 O9 -133.3(5) . .
N1 Yb1 C10 O10 -127(2) . .
N1 Yb1 C10 C10 49.8(5) . 2_566
N1 C2 C3 C4 1.0(9) . .
N1 C2 C3 C8 -179.9(6) . .
N1 C6 C7 O7 175.9(6) . .
N1 C6 C7 O8 -3.1(8) . .
C1 C2 C3 C4 -175.6(6) . .
C1 C2 C3 C8 3.5(10) . .
C2 N1 C6 C5 -0.1(9) . .
C2 N1 C6 C7 -176.9(5) . .
C2 C3 C4 C5 -0.7(9) . .
C2 C3 C8 O3 85.3(8) . .
C2 C3 C8 O4 -98.9(7) . .
C3 C4 C5 C6 0.0(9) . .
C3 C4 C5 C9 177.2(6) . .
C4 C3 C8 O3 -95.6(7) . .
C4 C3 C8 O4 80.1(7) . .
C4 C5 C6 N1 0.4(10) . .
C4 C5 C6 C7 176.9(6) . .
C4 C5 C9 Yb1 43.2(17) . 1_655
C4 C5 C9 O5 -83.3(7) . .
C4 C5 C9 O6 91.1(7) . .
C5 C6 C7 O7 -0.8(9) . .
C5 C6 C7 O8 -179.8(6) . .
C6 N1 C2 C1 176.3(5) . .
C6 N1 C2 C3 -0.6(9) . .
C6 C5 C9 Yb1 -139.8(12) . 1_655
C6 C5 C9 O5 93.7(8) . .
C6 C5 C9 O6 -92.0(8) . .
C8 C3 C4 C5 -179.8(6) . .
C9 Yb1 O1 C1 -176.8(5) 1_455 .
C9 Yb1 O8 C7 155.3(5) 1_455 .
C9 Yb1 O9 C10 -98.2(5) 1_455 .
C9 Yb1 N1 C2 10.5(6) 1_455 .
C9 Yb1 N1 C6 -168.5(4) 1_455 .
C9 Yb1 C10 Yb1 -92.5(5) 1_455 2_566
C9 Yb1 C10 O9 84.3(5) 1_455 .
C9 Yb1 C10 O10 90(2) 1_455 .
C9 Yb1 C10 C10 -92.5(5) 1_455 2_566
C9 C5 C6 N1 -176.5(6) . .
C9 C5 C6 C7 0.0(10) . .
C10 Yb1 O1 C1 85.3(5) 2_566 .
C10 Yb1 O1 C1 95.7(5) . .
C10 Yb1 O8 C7 -117.6(5) . .
C10 Yb1 O8 C7 -91.0(5) 2_566 .
C10 Yb1 O9 C10 -2.0(5) 2_566 .
C10 Yb1 N1 C2 -112.7(5) . .
C10 Yb1 N1 C2 -91.3(5) 2_566 .
C10 Yb1 N1 C6 68.3(5) . .
C10 Yb1 N1 C6 89.7(5) 2_566 .
C10 Yb1 C10 Yb1 0.0 2_566 2_566
C10 Yb1 C10 O9 176.8(8) 2_566 .
C10 Yb1 C10 O10 -177(3) 2_566 .
C11 Yb2 O3 C8 -141.6(7) 2_665 .
C11 Yb2 O3 C8 -170.1(7) . .
C11 Yb2 O12 C11 -3.8(5) 2_665 .
C11 Yb2 C11 Yb2 0.0 2_665 2_665
C11 Yb2 C11 O12 173.9(9) 2_665 .
C11 Yb2 C11 O13 -167(2) 2_665 .
